data_2243160
loop_
_publ_author_name
'Gomes, Ligia R.'
'Low, John Nicolson'
'Wardell, James L.'
'de Souza, Marcus V. N.'
'da Costa, Cristiane F.'

_publ_section_title
;
 Crystal structure, Hirshfeld surface analysis and PIXEL calculations of a
 1:1 epimeric mixture of
 3-[(4-nitrobenzylidene)amino]-2(<i>R,S</i>)-(4-nitrophenyl)-5(<i>S</i>)-(propan-2-yl)imidazolidin-4-one
;
_journal_coeditor_code LH5929
_journal_issue 11
_journal_name_full 'Acta Crystallographica Section E'
_journal_page_first 1774
_journal_page_last 1782
_journal_paper_doi 10.1107/S2056989019013938
_journal_volume 75
_journal_year 2019
_chemical_absolute_configuration rm
_chemical_formula_iupac 'C19 H19 N5 O5'
_chemical_formula_moiety 'C19 H19 N5 O5'
_chemical_formula_sum 'C19 H19 N5 O5'
_chemical_formula_weight 397.39
_chemical_name_systematic
3-[(4-Nitrobenzylidene)amino]-2(<i>R,S</i>)-(4-nitrophenyl)-5(<i>S</i>)-(propan-2-yl)imidazolidin-4-one
_space_group_crystal_system triclinic
_space_group_IT_number 1
_space_group_name_Hall 'P 1'
_space_group_name_H-M_alt 'P 1'
_symmetry_space_group_name_Hall 'P 1'
_symmetry_space_group_name_H-M 'P 1'
_atom_sites_solution_hydrogens mixed
_audit_creation_method SHELXL-2018/1
_cell_angle_alpha 79.826(2)
_cell_angle_beta 89.848(2)
_cell_angle_gamma 80.488(2)
_cell_formula_units_Z 2
_cell_length_a 6.93460(10)
_cell_length_b 8.4380(2)
_cell_length_c 16.6963(5)
_cell_measurement_reflns_used 10799
_cell_measurement_temperature 100(2)
_cell_measurement_theta_max 70.1960
_cell_measurement_theta_min 2.6430
_cell_volume 948.03(4)
_computing_cell_refinement
;
CrysAlis PRO (Rigaku OD, 2017)
;
_computing_data_collection
;
CrysAlis PRO (Rigaku OD, 2017)
;
_computing_data_reduction
;
CrysAlis PRO (Rigaku OD, 2017)
;
_computing_molecular_graphics
;
Mercury (Macrae <i>et al.</i>,  2008)
;
_computing_publication_material
;
Oscail (McArdle <i>et al.</i>,  2004),
SHELXL2017 (Sheldrick, 2015b) and
PLATON (Spek, 2009)
;
_computing_structure_refinement
;
Oscail (McArdle <i>et al.</i>,  2004), ShelXle (H\"ubschle <i>et
al.</i>,  2011)
and SHELXL2017 (Sheldrick, 2015b)
;
_computing_structure_solution
;
Oscail (McArdle <i>et al.</i>,  2004) and SHELXT (Sheldrick,
2015a)
;
_diffrn_ambient_temperature 100(2)
_diffrn_detector 'hybrid pixel detector'
_diffrn_detector_area_resol_mean 10
_diffrn_measured_fraction_theta_full 0.992
_diffrn_measured_fraction_theta_max 0.988
_diffrn_measurement_device 'Rigaku AFC11 four-circle'
_diffrn_measurement_device_type
;
Rigaku 007HF equipped with Varimax confocal mirrors and an
C11 goniometer and HyPix 6000 detector
;
_diffrn_measurement_method 'profile data from \w-scans'
_diffrn_measurement_specimen_support 'MiTeGen loops'
_diffrn_radiation_monochromator 'Varimax focusing mirrors'
_diffrn_radiation_probe x-ray
_diffrn_radiation_type 'Cu K\a'
_diffrn_radiation_wavelength 1.54178
_diffrn_reflns_av_R_equivalents 0.0322
_diffrn_reflns_av_unetI/netI 0.0234
_diffrn_reflns_limit_h_max 8
_diffrn_reflns_limit_h_min -8
_diffrn_reflns_limit_k_max 10
_diffrn_reflns_limit_k_min -10
_diffrn_reflns_limit_l_max 20
_diffrn_reflns_limit_l_min -20
_diffrn_reflns_number 17290
_diffrn_reflns_theta_full 67.684
_diffrn_reflns_theta_max 68.208
_diffrn_reflns_theta_min 2.690
_diffrn_source 'Rotating anode'
_diffrn_source_current 30.0
_diffrn_source_power 1.2
_diffrn_source_voltage 40.0
_exptl_absorpt_coefficient_mu 0.866
_exptl_absorpt_correction_T_max 1.00000
_exptl_absorpt_correction_T_min 0.87610
_exptl_absorpt_correction_type multi-scan
_exptl_absorpt_process_details
;
(CrysAlis PRO; Rigaku OD, 2017)
;
_exptl_crystal_colour yellow
_exptl_crystal_density_diffrn 1.392
_exptl_crystal_description block
_exptl_crystal_F_000 416
_exptl_crystal_size_max 0.150
_exptl_crystal_size_mid 0.100
_exptl_crystal_size_min 0.080
_refine_diff_density_max 0.176
_refine_diff_density_min -0.146
_refine_ls_abs_structure_details
;
Flack <i>x</i> determined using 2216 quotients [(I+)-(I-)]/[(I+)+(I-)]
(Parsons <i>et al.</i>,  2013)
;
_refine_ls_abs_structure_Flack 0.06(12)
_refine_ls_extinction_method none
_refine_ls_goodness_of_fit_ref 1.060
_refine_ls_hydrogen_treatment mixed
_refine_ls_matrix_type full
_refine_ls_number_parameters 535
_refine_ls_number_reflns 5885
_refine_ls_number_restraints 3
_refine_ls_restrained_S_all 1.060
_refine_ls_R_factor_all 0.0327
_refine_ls_R_factor_gt 0.0314
_refine_ls_shift/su_max 0.000
_refine_ls_shift/su_mean 0.000
_refine_ls_structure_factor_coef Fsqd
_refine_ls_weighting_details 'w=1/[\s^2^(Fo^2^)+(0.0635P)^2^+0.0162P] where P=(Fo^2^+2Fc^2^)/3'
_refine_ls_weighting_scheme calc
_refine_ls_wR_factor_gt 0.0877
_refine_ls_wR_factor_ref 0.0885
_reflns_number_gt 5634
_reflns_number_total 5885
_reflns_threshold_expression 'I > 2\s(I)'
_cod_data_source_file lh5929sup1.cif
_cod_data_source_block I
_cod_database_code 2243160
_shelx_space_group_comment
;
The symmetry employed for this shelxl refinement is uniquely defined
by the following loop, which should always be used as a source of
symmetry information in preference to the above space-group names.
They are only intended as comments.
;
_shelx_estimated_absorpt_t_min 0.881
_shelx_estimated_absorpt_t_max 0.934

loop_
_space_group_symop_operation_xyz
'x, y, z'

loop_
_atom_site_type_symbol
_atom_site_label
_atom_site_fract_x
_atom_site_fract_y
_atom_site_fract_z
_atom_site_U_iso_or_equiv
_atom_site_adp_type
_atom_site_calc_flag
_atom_site_occupancy
O O15 0.4298(3) 1.1382(2) 0.37596(10) 0.0355(4) Uani d 1
O O25 0.7120(3) -0.1997(2) 0.63494(11) 0.0454(5) Uani d 1
O O128 0.0134(3) 0.6977(3) -0.07548(12) 0.0515(6) Uani d 1
O O129 -0.2170(3) 0.7084(3) 0.01078(11) 0.0445(5) Uani d 1
O O138 0.2174(3) 0.1363(3) 0.59026(13) 0.0478(5) Uani d 1
O O139 0.1723(3) 0.2713(3) 0.68946(12) 0.0496(5) Uani d 1
O O228 0.9876(3) 0.2933(3) 1.07358(13) 0.0578(6) Uani d 1
O O229 1.2157(3) 0.2968(3) 0.98725(12) 0.0476(5) Uani d 1
O O238 0.7903(3) 0.8399(3) 0.38544(13) 0.0456(5) Uani d 1
O O239 0.8329(3) 0.6925(3) 0.29111(12) 0.0487(5) Uani d 1
N N11 0.3637(3) 0.9864(2) 0.27940(11) 0.0276(4) Uani d 1
N N13 0.4764(3) 1.1352(3) 0.16385(12) 0.0306(4) Uani d 1
H H13 0.362(5) 1.192(4) 0.1427(18) 0.034(7) Uiso d 1
N N21 0.6624(3) -0.0012(3) 0.71543(12) 0.0302(4) Uani d 1
N N23 0.5744(3) -0.1541(3) 0.83569(13) 0.0353(5) Uani d 1
H H23 0.660(6) -0.187(5) 0.877(2) 0.058(10) Uiso d 1
N N111 0.3401(3) 0.8408(2) 0.32899(11) 0.0270(4) Uani d 1
N N211 0.6703(3) 0.1435(2) 0.66255(11) 0.0288(4) Uani d 1
C C12 0.4363(3) 0.9729(3) 0.19724(14) 0.0277(5) Uani d 1
H H12 0.562548 0.894474 0.203010 0.033 Uiso calc 1
C C14 0.5332(3) 1.2011(3) 0.23511(13) 0.0286(5) Uani d 1
H H14 0.678098 1.168896 0.243608 0.034 Uiso calc 1
C C15 0.4376(3) 1.1108(3) 0.30696(13) 0.0287(5) Uani d 1
C C22 0.5853(4) 0.0145(3) 0.79628(14) 0.0298(5) Uani d 1
H H22 0.450305 0.079596 0.789649 0.036 Uiso calc 1
C C24 0.6057(4) -0.2618(3) 0.77444(14) 0.0335(5) Uani d 1
H H24 0.715645 -0.353217 0.793820 0.040 Uiso calc 1
C C25 0.6675(4) -0.1559(3) 0.69896(15) 0.0348(5) Uani d 1
C C112 0.2670(3) 0.8488(3) 0.39906(14) 0.0279(5) Uani d 1
H H112 0.225845 0.951561 0.414946 0.033 Uiso calc 1
C C121 0.2980(3) 0.9158(3) 0.14341(14) 0.0262(5) Uani d 1
C C122 0.3699(4) 0.8750(3) 0.07013(14) 0.0308(5) Uani d 1
H H122 0.499729 0.887882 0.055715 0.037 Uiso calc 1
C C123 0.2556(4) 0.8164(3) 0.01828(14) 0.0320(5) Uani d 1
H H123 0.304016 0.790033 -0.031853 0.038 Uiso calc 1
C C124 0.0687(4) 0.7973(3) 0.04175(14) 0.0293(5) Uani d 1
C C125 -0.0089(3) 0.8388(3) 0.11285(14) 0.0312(5) Uani d 1
H H125 -0.138837 0.825399 0.126857 0.037 Uiso calc 1
C C126 0.1067(4) 0.9007(3) 0.16358(14) 0.0313(5) Uani d 1
H H126 0.054796 0.932735 0.212100 0.038 Uiso calc 1
N N127 -0.0521(3) 0.7287(3) -0.01117(12) 0.0323(5) Uani d 1
C C131 0.2478(3) 0.6970(3) 0.45425(13) 0.0261(5) Uani d 1
C C132 0.2849(3) 0.5462(3) 0.42896(14) 0.0264(5) Uani d 1
H H132 0.320914 0.541502 0.374383 0.032 Uiso calc 1
C C133 0.2700(3) 0.4040(3) 0.48178(14) 0.0287(5) Uani d 1
H H133 0.295345 0.301262 0.464512 0.034 Uiso calc 1
C C134 0.2168(3) 0.4152(3) 0.56112(14) 0.0302(5) Uani d 1
C C135 0.1772(3) 0.5612(3) 0.58830(14) 0.0318(5) Uani d 1
H H135 0.140140 0.564508 0.642882 0.038 Uiso calc 1
C C136 0.1922(3) 0.7036(3) 0.53455(14) 0.0307(5) Uani d 1
H H136 0.164724 0.805932 0.552131 0.037 Uiso calc 1
N N137 0.2007(3) 0.2631(3) 0.61757(13) 0.0378(5) Uani d 1
C C141 0.4849(4) 1.3855(3) 0.22729(14) 0.0324(5) Uani d 1
H H141 0.522467 1.411918 0.280582 0.039 Uiso calc 1
C C142 0.6066(5) 1.4719(4) 0.16285(18) 0.0451(7) Uani d 1
H H14D 0.580595 1.589617 0.163030 0.068 Uiso calc 1
H H14E 0.571639 1.451708 0.109156 0.068 Uiso calc 1
H H14F 0.745792 1.430079 0.174926 0.068 Uiso calc 1
C C143 0.2666(4) 1.4489(3) 0.21372(16) 0.0387(6) Uani d 1
H H14A 0.238790 1.563576 0.220178 0.058 Uiso calc 1
H H14B 0.193577 1.384089 0.253620 0.058 Uiso calc 1
H H14C 0.227059 1.439805 0.158629 0.058 Uiso calc 1
C C212 0.7367(3) 0.1361(3) 0.59108(15) 0.0301(5) Uani d 1
H H212 0.777043 0.033090 0.575349 0.036 Uiso calc 1
C C221 0.7088(3) 0.0917(3) 0.84770(14) 0.0282(5) Uani d 1
C C222 0.6347(4) 0.1260(3) 0.92174(14) 0.0299(5) Uani d 1
H H222 0.506428 0.107886 0.936016 0.036 Uiso calc 1
C C223 0.7456(4) 0.1858(3) 0.97467(14) 0.0308(5) Uani d 1
H H223 0.696374 0.206566 1.025638 0.037 Uiso calc 1
C C224 0.9301(4) 0.2146(3) 0.95128(14) 0.0286(5) Uani d 1
C C225 1.0058(4) 0.1867(3) 0.87724(15) 0.0325(5) Uani d 1
H H225 1.131517 0.210277 0.862046 0.039 Uiso calc 1
C C226 0.8942(3) 0.1235(3) 0.82574(14) 0.0301(5) Uani d 1
H H226 0.944672 0.101824 0.775113 0.036 Uiso calc 1
N N227 1.0519(3) 0.2745(3) 1.00771(12) 0.0339(5) Uani d 1
C C231 0.7499(3) 0.2873(3) 0.53383(13) 0.0277(5) Uani d 1
C C232 0.7186(3) 0.4406(3) 0.55683(14) 0.0287(5) Uani d 1
H H232 0.685933 0.449496 0.611332 0.034 Uiso calc 1
C C233 0.7347(3) 0.5795(3) 0.50108(15) 0.0299(5) Uani d 1
H H233 0.712742 0.683984 0.516467 0.036 Uiso calc 1
C C234 0.7840(3) 0.5624(3) 0.42183(15) 0.0307(5) Uani d 1
C C235 0.8170(3) 0.4122(3) 0.39713(14) 0.0314(5) Uani d 1
H H235 0.850887 0.403867 0.342684 0.038 Uiso calc 1
C C236 0.7993(3) 0.2746(3) 0.45354(14) 0.0303(5) Uani d 1
H H236 0.820955 0.170474 0.437723 0.036 Uiso calc 1
N N237 0.8038(3) 0.7084(3) 0.36213(13) 0.0366(5) Uani d 1
C C241 0.4241(4) -0.3336(3) 0.75728(15) 0.0345(5) Uani d 1
H H241 0.445003 -0.378380 0.705741 0.041 Uiso calc 1
C C242 0.3982(5) -0.4738(4) 0.82522(19) 0.0455(7) Uani d 1
H H24A 0.515569 -0.557757 0.830591 0.068 Uiso calc 1
H H24B 0.284532 -0.520913 0.812321 0.068 Uiso calc 1
H H24C 0.377662 -0.432928 0.876535 0.068 Uiso calc 1
C C243 0.2417(4) -0.2027(3) 0.74492(16) 0.0369(5) Uani d 1
H H24D 0.259555 -0.117069 0.698937 0.055 Uiso calc 1
H H24E 0.219738 -0.155144 0.794304 0.055 Uiso calc 1
H H24F 0.128424 -0.251832 0.733575 0.055 Uiso calc 1

loop_
_atom_site_aniso_label
_atom_site_aniso_U_11
_atom_site_aniso_U_22
_atom_site_aniso_U_33
_atom_site_aniso_U_12
_atom_site_aniso_U_13
_atom_site_aniso_U_23
O15 0.0480(10) 0.0339(9) 0.0271(8) -0.0136(8) -0.0009(7) -0.0057(7)
O25 0.0636(12) 0.0408(11) 0.0385(10) -0.0199(9) 0.0130(9) -0.0150(8)
O128 0.0459(11) 0.0821(16) 0.0359(11) -0.0172(10) 0.0023(8) -0.0293(11)
O129 0.0418(10) 0.0597(13) 0.0372(10) -0.0232(9) 0.0006(8) -0.0087(9)
O138 0.0493(12) 0.0346(11) 0.0559(12) -0.0119(9) -0.0051(9) 0.0066(9)
O139 0.0474(11) 0.0619(13) 0.0327(10) -0.0116(10) 0.0032(8) 0.0120(9)
O228 0.0529(12) 0.0899(18) 0.0419(11) -0.0211(12) 0.0018(9) -0.0340(12)
O229 0.0443(11) 0.0625(14) 0.0433(11) -0.0252(10) -0.0014(9) -0.0134(10)
O238 0.0378(10) 0.0405(11) 0.0533(12) -0.0083(8) -0.0046(8) 0.0074(9)
O239 0.0458(11) 0.0592(13) 0.0333(10) -0.0063(9) 0.0048(8) 0.0101(9)
N11 0.0356(10) 0.0262(11) 0.0222(9) -0.0108(8) 0.0005(8) -0.0023(8)
N13 0.0390(11) 0.0278(11) 0.0261(10) -0.0118(9) -0.0003(8) -0.0016(8)
N21 0.0349(11) 0.0332(12) 0.0243(9) -0.0125(9) 0.0008(8) -0.0039(8)
N23 0.0469(12) 0.0353(12) 0.0261(10) -0.0177(10) -0.0048(9) -0.0021(9)
N111 0.0300(10) 0.0274(11) 0.0238(10) -0.0099(8) -0.0039(7) -0.0002(8)
N211 0.0295(10) 0.0339(11) 0.0237(10) -0.0116(9) -0.0026(8) -0.0013(8)
C12 0.0321(12) 0.0283(13) 0.0228(11) -0.0074(10) 0.0006(9) -0.0025(9)
C14 0.0310(11) 0.0278(12) 0.0274(11) -0.0077(9) -0.0021(9) -0.0032(9)
C15 0.0329(12) 0.0258(12) 0.0267(11) -0.0052(9) -0.0034(9) -0.0025(9)
C22 0.0325(12) 0.0348(13) 0.0226(11) -0.0112(10) 0.0019(9) -0.0012(10)
C24 0.0371(13) 0.0312(13) 0.0314(12) -0.0073(10) -0.0026(10) -0.0018(9)
C25 0.0360(12) 0.0358(14) 0.0342(12) -0.0109(10) 0.0010(10) -0.0060(10)
C112 0.0275(11) 0.0307(12) 0.0265(11) -0.0080(9) -0.0012(9) -0.0047(9)
C121 0.0338(12) 0.0202(11) 0.0231(11) -0.0057(9) -0.0006(9) 0.0010(8)
C122 0.0350(12) 0.0326(13) 0.0253(12) -0.0106(10) 0.0034(9) -0.0022(10)
C123 0.0394(13) 0.0325(13) 0.0247(12) -0.0093(10) 0.0031(10) -0.0036(9)
C124 0.0362(12) 0.0261(12) 0.0244(11) -0.0064(10) -0.0044(9) -0.0003(9)
C125 0.0295(12) 0.0357(13) 0.0273(12) -0.0064(10) 0.0001(9) -0.0022(10)
C126 0.0352(12) 0.0343(13) 0.0238(11) -0.0045(10) -0.0002(9) -0.0045(9)
N127 0.0360(11) 0.0325(11) 0.0286(11) -0.0083(9) -0.0026(8) -0.0030(8)
C131 0.0226(11) 0.0341(13) 0.0226(11) -0.0088(10) -0.0028(8) -0.0037(9)
C132 0.0254(11) 0.0341(13) 0.0209(10) -0.0095(9) -0.0005(8) -0.0043(9)
C133 0.0229(11) 0.0337(13) 0.0306(12) -0.0081(10) -0.0035(9) -0.0058(10)
C134 0.0227(11) 0.0378(14) 0.0278(11) -0.0097(10) -0.0037(9) 0.0047(10)
C135 0.0277(11) 0.0458(16) 0.0228(11) -0.0110(11) -0.0006(9) -0.0038(10)
C136 0.0307(12) 0.0378(14) 0.0256(11) -0.0095(10) 0.0002(9) -0.0078(10)
N137 0.0258(10) 0.0467(15) 0.0366(12) -0.0093(10) -0.0032(9) 0.0067(10)
C141 0.0403(13) 0.0290(12) 0.0290(11) -0.0094(10) -0.0022(9) -0.0046(9)
C142 0.0623(18) 0.0298(14) 0.0442(15) -0.0159(13) 0.0078(13) -0.0020(12)
C143 0.0437(14) 0.0309(13) 0.0402(13) -0.0031(11) -0.0100(11) -0.0058(10)
C212 0.0301(11) 0.0353(13) 0.0274(12) -0.0114(10) -0.0006(9) -0.0071(10)
C221 0.0336(12) 0.0271(12) 0.0233(11) -0.0074(10) -0.0015(9) -0.0008(9)
C222 0.0325(12) 0.0309(13) 0.0260(12) -0.0089(10) 0.0016(9) -0.0009(9)
C223 0.0375(13) 0.0326(13) 0.0221(11) -0.0064(10) 0.0014(9) -0.0034(9)
C224 0.0374(12) 0.0234(11) 0.0245(11) -0.0074(10) -0.0044(9) -0.0012(9)
C225 0.0333(12) 0.0359(13) 0.0296(12) -0.0111(10) 0.0015(10) -0.0045(10)
C226 0.0323(12) 0.0347(13) 0.0242(11) -0.0098(10) 0.0025(9) -0.0038(9)
N227 0.0400(12) 0.0325(12) 0.0293(11) -0.0056(9) -0.0053(9) -0.0058(9)
C231 0.0224(11) 0.0391(14) 0.0230(11) -0.0099(10) -0.0018(9) -0.0049(10)
C232 0.0235(11) 0.0407(14) 0.0236(11) -0.0088(10) -0.0039(9) -0.0067(10)
C233 0.0234(11) 0.0355(14) 0.0314(12) -0.0081(10) -0.0036(9) -0.0048(10)
C234 0.0223(11) 0.0414(14) 0.0267(11) -0.0086(10) -0.0037(9) 0.0015(10)
C235 0.0254(11) 0.0476(15) 0.0216(11) -0.0098(10) -0.0011(9) -0.0038(10)
C236 0.0266(11) 0.0406(14) 0.0257(11) -0.0110(10) -0.0008(9) -0.0068(10)
N237 0.0253(10) 0.0434(14) 0.0364(12) -0.0071(9) -0.0013(8) 0.0070(10)
C241 0.0442(14) 0.0300(13) 0.0316(12) -0.0130(11) 0.0002(10) -0.0051(10)
C242 0.0566(17) 0.0313(15) 0.0480(16) -0.0143(13) 0.0027(13) 0.0013(12)
C243 0.0381(13) 0.0378(14) 0.0362(12) -0.0109(11) -0.0026(10) -0.0061(10)

loop_
_atom_type_symbol
_atom_type_description
_atom_type_scat_dispersion_real
_atom_type_scat_dispersion_imag
_atom_type_scat_source
C C 0.0181 0.0091 'International Tables Vol C Tables 4.2.6.8 and 6.1.1.4'
H H 0.0000 0.0000 'International Tables Vol C Tables 4.2.6.8 and 6.1.1.4'
N N 0.0311 0.0180 'International Tables Vol C Tables 4.2.6.8 and 6.1.1.4'
O O 0.0492 0.0322 'International Tables Vol C Tables 4.2.6.8 and 6.1.1.4'

loop_
_geom_angle_atom_site_label_1
_geom_angle_atom_site_label_2
_geom_angle_atom_site_label_3
_geom_angle
C15 N11 N111 123.74(18)
C15 N11 C12 109.37(18)
N111 N11 C12 115.87(18)
C12 N13 C14 104.96(18)
C12 N13 H13 105.6(19)
C14 N13 H13 109.4(19)
C25 N21 N211 129.5(2)
C25 N21 C22 112.2(2)
N211 N21 C22 116.06(19)
C22 N23 C24 109.21(19)
C22 N23 H23 111(2)
C24 N23 H23 112(2)
C112 N111 N11 117.58(19)
C212 N211 N21 118.4(2)
N13 C12 N11 104.41(18)
N13 C12 C121 112.35(19)
N11 C12 C121 114.42(19)
N13 C12 H12 108.5
N11 C12 H12 108.5
C121 C12 H12 108.5
N13 C14 C15 105.22(17)
N13 C14 C141 115.33(19)
C15 C14 C141 113.03(19)
N13 C14 H14 107.6
C15 C14 H14 107.6
C141 C14 H14 107.6
O15 C15 N11 125.9(2)
O15 C15 C14 127.3(2)
N11 C15 C14 106.73(18)
N21 C22 N23 104.4(2)
N21 C22 C221 114.65(19)
N23 C22 C221 110.4(2)
N21 C22 H22 109.1
N23 C22 H22 109.1
C221 C22 H22 109.1
N23 C24 C25 104.9(2)
N23 C24 C241 113.3(2)
C25 C24 C241 111.6(2)
N23 C24 H24 108.9
C25 C24 H24 108.9
C241 C24 H24 108.9
O25 C25 N21 126.1(2)
O25 C25 C24 125.9(2)
N21 C25 C24 108.0(2)
N111 C112 C131 119.0(2)
N111 C112 H112 120.5
C131 C112 H112 120.5
C126 C121 C122 119.4(2)
C126 C121 C12 123.4(2)
C122 C121 C12 117.2(2)
C123 C122 C121 121.2(2)
C123 C122 H122 119.4
C121 C122 H122 119.4
C124 C123 C122 117.7(2)
C124 C123 H123 121.1
C122 C123 H123 121.1
C125 C124 C123 122.8(2)
C125 C124 N127 118.7(2)
C123 C124 N127 118.4(2)
C124 C125 C126 118.7(2)
C124 C125 H125 120.7
C126 C125 H125 120.7
C121 C126 C125 120.1(2)
C121 C126 H126 120.0
C125 C126 H126 120.0
O128 N127 O129 122.8(2)
O128 N127 C124 118.8(2)
O129 N127 C124 118.3(2)
C132 C131 C136 119.3(2)
C132 C131 C112 121.6(2)
C136 C131 C112 119.1(2)
C133 C132 C131 121.1(2)
C133 C132 H132 119.5
C131 C132 H132 119.5
C132 C133 C134 118.0(2)
C132 C133 H133 121.0
C134 C133 H133 121.0
C135 C134 C133 122.9(2)
C135 C134 N137 119.2(2)
C133 C134 N137 118.0(2)
C134 C135 C136 118.7(2)
C134 C135 H135 120.7
C136 C135 H135 120.7
C135 C136 C131 120.1(2)
C135 C136 H136 119.9
C131 C136 H136 119.9
O138 N137 O139 123.9(2)
O138 N137 C134 118.2(2)
O139 N137 C134 117.8(2)
C14 C141 C143 112.28(19)
C14 C141 C142 111.7(2)
C143 C141 C142 112.2(2)
C14 C141 H141 106.7
C143 C141 H141 106.7
C142 C141 H141 106.7
C141 C142 H14D 109.5
C141 C142 H14E 109.5
H14D C142 H14E 109.5
C141 C142 H14F 109.5
H14D C142 H14F 109.5
H14E C142 H14F 109.5
C141 C143 H14A 109.5
C141 C143 H14B 109.5
H14A C143 H14B 109.5
C141 C143 H14C 109.5
H14A C143 H14C 109.5
H14B C143 H14C 109.5
N211 C212 C231 119.8(2)
N211 C212 H212 120.1
C231 C212 H212 120.1
C226 C221 C222 119.4(2)
C226 C221 C22 122.8(2)
C222 C221 C22 117.8(2)
C223 C222 C221 121.0(2)
C223 C222 H222 119.5
C221 C222 H222 119.5
C224 C223 C222 118.1(2)
C224 C223 H223 120.9
C222 C223 H223 120.9
C223 C224 C225 122.4(2)
C223 C224 N227 118.9(2)
C225 C224 N227 118.7(2)
C224 C225 C226 118.6(2)
C224 C225 H225 120.7
C226 C225 H225 120.7
C225 C226 C221 120.5(2)
C225 C226 H226 119.8
C221 C226 H226 119.8
O228 N227 O229 123.0(2)
O228 N227 C224 118.5(2)
O229 N227 C224 118.5(2)
C232 C231 C236 119.5(2)
C232 C231 C212 122.6(2)
C236 C231 C212 117.9(2)
C233 C232 C231 120.6(2)
C233 C232 H232 119.7
C231 C232 H232 119.7
C232 C233 C234 118.4(2)
C232 C233 H233 120.8
C234 C233 H233 120.8
C235 C234 C233 122.5(2)
C235 C234 N237 118.5(2)
C233 C234 N237 119.0(2)
C236 C235 C234 118.4(2)
C236 C235 H235 120.8
C234 C235 H235 120.8
C235 C236 C231 120.6(2)
C235 C236 H236 119.7
C231 C236 H236 119.7
O239 N237 O238 123.4(2)
O239 N237 C234 118.0(2)
O238 N237 C234 118.6(2)
C242 C241 C243 111.2(2)
C242 C241 C24 110.5(2)
C243 C241 C24 111.3(2)
C242 C241 H241 107.9
C243 C241 H241 107.9
C24 C241 H241 107.9
C241 C242 H24A 109.5
C241 C242 H24B 109.5
H24A C242 H24B 109.5
C241 C242 H24C 109.5
H24A C242 H24C 109.5
H24B C242 H24C 109.5
C241 C243 H24D 109.5
C241 C243 H24E 109.5
H24D C243 H24E 109.5
C241 C243 H24F 109.5
H24D C243 H24F 109.5
H24E C243 H24F 109.5

loop_
_geom_bond_atom_site_label_1
_geom_bond_atom_site_label_2
_geom_bond_distance
O15 C15 1.213(3)
O25 C25 1.214(3)
O128 N127 1.219(3)
O129 N127 1.229(3)
O138 N137 1.224(3)
O139 N137 1.228(3)
O228 N227 1.212(3)
O229 N227 1.220(3)
O238 N237 1.229(3)
O239 N237 1.229(3)
N11 C15 1.388(3)
N11 N111 1.388(3)
N11 C12 1.477(3)
N13 C12 1.456(3)
N13 C14 1.479(3)
N13 H13 0.89(3)
N21 C25 1.375(3)
N21 N211 1.384(3)
N21 C22 1.470(3)
N23 C22 1.471(3)
N23 C24 1.477(3)
N23 H23 0.89(4)
N111 C112 1.282(3)
N211 C212 1.286(3)
C12 C121 1.507(3)
C12 H12 1.0000
C14 C15 1.516(3)
C14 C141 1.518(3)
C14 H14 1.0000
C22 C221 1.510(3)
C22 H22 1.0000
C24 C25 1.515(3)
C24 C241 1.533(3)
C24 H24 1.0000
C112 C131 1.465(3)
C112 H112 0.9500
C121 C126 1.389(3)
C121 C122 1.397(3)
C122 C123 1.381(3)
C122 H122 0.9500
C123 C124 1.379(4)
C123 H123 0.9500
C124 C125 1.379(3)
C124 N127 1.471(3)
C125 C126 1.389(3)
C125 H125 0.9500
C126 H126 0.9500
C131 C132 1.395(3)
C131 C136 1.402(3)
C132 C133 1.377(3)
C132 H132 0.9500
C133 C134 1.389(3)
C133 H133 0.9500
C134 C135 1.373(4)
C134 N137 1.472(3)
C135 C136 1.386(4)
C135 H135 0.9500
C136 H136 0.9500
C141 C143 1.523(4)
C141 C142 1.524(4)
C141 H141 1.0000
C142 H14D 0.9800
C142 H14E 0.9800
C142 H14F 0.9800
C143 H14A 0.9800
C143 H14B 0.9800
C143 H14C 0.9800
C212 C231 1.469(3)
C212 H212 0.9500
C221 C226 1.391(3)
C221 C222 1.396(3)
C222 C223 1.385(3)
C222 H222 0.9500
C223 C224 1.384(3)
C223 H223 0.9500
C224 C225 1.385(3)
C224 N227 1.473(3)
C225 C226 1.387(3)
C225 H225 0.9500
C226 H226 0.9500
C231 C232 1.396(4)
C231 C236 1.401(3)
C232 C233 1.382(4)
C232 H232 0.9500
C233 C234 1.392(3)
C233 H233 0.9500
C234 C235 1.385(4)
C234 N237 1.467(3)
C235 C236 1.382(4)
C235 H235 0.9500
C236 H236 0.9500
C241 C242 1.521(4)
C241 C243 1.524(4)
C241 H241 1.0000
C242 H24A 0.9800
C242 H24B 0.9800
C242 H24C 0.9800
C243 H24D 0.9800
C243 H24E 0.9800
C243 H24F 0.9800

loop_
_geom_hbond_atom_site_label_D
_geom_hbond_atom_site_label_H
_geom_hbond_atom_site_label_A
_geom_hbond_site_symmetry_A
_geom_hbond_distance_DH
_geom_hbond_distance_HA
_geom_hbond_distance_DA
_geom_hbond_angle_DHA
_geom_hbond_publ_flag
N23 H23 O128 1_646 0.89(4) 2.55(4) 3.338(3) 147(3) yes
N23 H23 O129 1_646 0.89(4) 2.36(4) 3.202(3) 159(3) yes
C112 H112 O15 . 0.95 2.30 2.822(3) 114.2 yes
C212 H212 O25 . 0.95 2.16 2.832(3) 127.0 yes
C133 H133 O15 1_545 0.95 2.29 3.154(3) 151.2 yes
C233 H233 O25 1_565 0.95 2.36 3.141(3) 139.4 yes
C243 H24D O138 . 0.98 2.52 3.480(3) 165.0 yes
C122 H122 O129 1_655 0.95 2.48 3.212(3) 134.3 yes
C222 H222 O229 1_455 0.95 2.60 3.297(3) 130.8 yes
C226 H226 O139 1_655 0.95 2.57 3.197(3) 124.0 yes

loop_
_geom_torsion_atom_site_label_1
_geom_torsion_atom_site_label_2
_geom_torsion_atom_site_label_3
_geom_torsion_atom_site_label_4
_geom_torsion
C15 N11 N111 C112 43.7(3)
C12 N11 N111 C112 -176.19(19)
C25 N21 N211 C212 -18.6(3)
C22 N21 N211 C212 179.98(19)
C14 N13 C12 N11 30.7(2)
C14 N13 C12 C121 155.3(2)
C15 N11 C12 N13 -25.8(2)
N111 N11 C12 N13 -171.33(18)
C15 N11 C12 C121 -149.0(2)
N111 N11 C12 C121 65.4(3)
C12 N13 C14 C15 -25.1(2)
C12 N13 C14 C141 -150.3(2)
N111 N11 C15 O15 -26.3(4)
C12 N11 C15 O15 -168.6(2)
N111 N11 C15 C14 152.1(2)
C12 N11 C15 C14 9.9(3)
N13 C14 C15 O15 -172.1(2)
C141 C14 C15 O15 -45.4(3)
N13 C14 C15 N11 9.5(2)
C141 C14 C15 N11 136.1(2)
C25 N21 C22 N23 9.8(3)
N211 N21 C22 N23 174.33(17)
C25 N21 C22 C221 130.7(2)
N211 N21 C22 C221 -64.7(3)
C24 N23 C22 N21 -11.1(3)
C24 N23 C22 C221 -134.8(2)
C22 N23 C24 C25 8.6(3)
C22 N23 C24 C241 -113.4(2)
N211 N21 C25 O25 12.8(4)
C22 N21 C25 O25 174.8(2)
N211 N21 C25 C24 -166.5(2)
C22 N21 C25 C24 -4.6(3)
N23 C24 C25 O25 178.1(2)
C241 C24 C25 O25 -58.8(3)
N23 C24 C25 N21 -2.5(3)
C241 C24 C25 N21 120.6(2)
N11 N111 C112 C131 -177.45(18)
N13 C12 C121 C126 -109.4(3)
N11 C12 C121 C126 9.5(3)
N13 C12 C121 C122 71.3(3)
N11 C12 C121 C122 -169.9(2)
C126 C121 C122 C123 -1.5(4)
C12 C121 C122 C123 177.8(2)
C121 C122 C123 C124 -0.8(4)
C122 C123 C124 C125 2.0(4)
C122 C123 C124 N127 -177.5(2)
C123 C124 C125 C126 -0.8(4)
N127 C124 C125 C126 178.8(2)
C122 C121 C126 C125 2.8(4)
C12 C121 C126 C125 -176.5(2)
C124 C125 C126 C121 -1.7(4)
C125 C124 N127 O128 177.3(2)
C123 C124 N127 O128 -3.1(4)
C125 C124 N127 O129 -1.2(4)
C123 C124 N127 O129 178.4(2)
N111 C112 C131 C132 -7.8(3)
N111 C112 C131 C136 171.7(2)
C136 C131 C132 C133 -0.8(3)
C112 C131 C132 C133 178.75(19)
C131 C132 C133 C134 0.0(3)
C132 C133 C134 C135 0.6(3)
C132 C133 C134 N137 179.92(18)
C133 C134 C135 C136 -0.5(3)
N137 C134 C135 C136 -179.8(2)
C134 C135 C136 C131 -0.3(3)
C132 C131 C136 C135 0.9(3)
C112 C131 C136 C135 -178.6(2)
C135 C134 N137 O138 172.8(2)
C133 C134 N137 O138 -6.5(3)
C135 C134 N137 O139 -7.6(3)
C133 C134 N137 O139 173.1(2)
N13 C14 C141 C143 59.6(3)
C15 C14 C141 C143 -61.5(3)
N13 C14 C141 C142 -67.5(3)
C15 C14 C141 C142 171.4(2)
N21 N211 C212 C231 -179.07(18)
N21 C22 C221 C226 -9.1(3)
N23 C22 C221 C226 108.5(3)
N21 C22 C221 C222 173.6(2)
N23 C22 C221 C222 -68.8(3)
C226 C221 C222 C223 -2.2(4)
C22 C221 C222 C223 175.3(2)
C221 C222 C223 C224 1.5(4)
C222 C223 C224 C225 0.4(4)
C222 C223 C224 N227 -178.5(2)
C223 C224 C225 C226 -1.7(4)
N227 C224 C225 C226 177.2(2)
C224 C225 C226 C221 1.1(4)
C222 C221 C226 C225 0.8(4)
C22 C221 C226 C225 -176.5(2)
C223 C224 N227 O228 1.5(3)
C225 C224 N227 O228 -177.5(2)
C223 C224 N227 O229 178.7(2)
C225 C224 N227 O229 -0.3(3)
N211 C212 C231 C232 9.0(3)
N211 C212 C231 C236 -172.1(2)
C236 C231 C232 C233 0.4(3)
C212 C231 C232 C233 179.3(2)
C231 C232 C233 C234 -0.4(3)
C232 C233 C234 C235 0.1(3)
C232 C233 C234 N237 -179.35(19)
C233 C234 C235 C236 0.2(3)
N237 C234 C235 C236 179.65(19)
C234 C235 C236 C231 -0.2(3)
C232 C231 C236 C235 -0.1(3)
C212 C231 C236 C235 -179.0(2)
C235 C234 N237 O239 5.9(3)
C233 C234 N237 O239 -174.7(2)
C235 C234 N237 O238 -174.1(2)
C233 C234 N237 O238 5.3(3)
N23 C24 C241 C242 -77.5(3)
C25 C24 C241 C242 164.3(2)
N23 C24 C241 C243 46.6(3)
C25 C24 C241 C243 -71.7(3)

_cod_database_fobs_code 2243160
